data_8100206
loop_
_publ_author_name
'Uytterhoeven, Koen'
'Soloshonok, Vadim'
'Van Meervelt, Luc'

_publ_section_title
;
Crystal structure of {(S)-N-[2-(N-benzylprolyl)aminobenzophenone]-
[(2S,3R)-3-N-[(4-methoxycarbonyl)phenylamine]-3-phenylpropanoic acid-
O,N,N',N"]}nickel(II), Ni(C~42~H~38~N~4~O~5~)
;
_journal_issue 4
_journal_name_full 'Zeitschrift f\"ur Kristallographie - New Crystal Structures'
_journal_page_first 453
_journal_page_last 454
_journal_volume 219
_journal_year 2004
_chemical_absolute_configuration syn
_chemical_formula_moiety 'C42 H38 N4 Ni O5'
_chemical_formula_sum 'C42 H38 N4 Ni O5'
_chemical_formula_weight 737.47
_chemical_melting_point 219.0(10)
_space_group_IT_number 19
_space_group_name_Hall 'P 2ac 2ab'
_space_group_name_H-M_alt 'P 21 21 21'
_symmetry_cell_setting orthorhombic
_symmetry_space_group_name_Hall 'P 2ac 2ab'
_symmetry_space_group_name_H-M 'P 21 21 21'
_cell_angle_alpha 90.00
_cell_angle_beta 90.00
_cell_angle_gamma 90.00
_cell_formula_units_Z 4
_cell_length_a 8.435(4)
_cell_length_b 10.743(3)
_cell_length_c 39.659(8)
_cell_measurement_temperature 289(2)
_cell_volume 3594(2)
_diffrn_ambient_temperature 289(2)
_exptl_crystal_density_diffrn 1.363
_cod_depositor_comments
;
The following automatic conversions were performed:
'_symmetry_cell_setting' value 'Orthorhombic' changed to 'orthorhombic'
according to '/home/saulius/struct/CIF-dictionaries/cif_core.dic'
dictionary named 'cif_core.dic' version 2.4.1 from 2010-06-29.

Automatic conversion script
Id: cif_fix_enum 1527 2010-12-29 10:47:43Z saulius 

The following automatic conversions were performed:

'_chemical_melting_point' value '218-220' was changed to '219.0(10)'
- the average value was taken and precision was estimated.

Automatic conversion script
Id: cif_fix_values 1646 2011-03-28 12:23:43Z adriana 
;
_cod_database_code 8100206

loop_
_symmetry_equiv_pos_as_xyz
'x, y, z'
'-x+1/2, -y, z+1/2'
'-x, y+1/2, -z+1/2'
'x+1/2, -y+1/2, -z'

loop_
_atom_site_label
_atom_site_type_symbol
_atom_site_fract_x
_atom_site_fract_y
_atom_site_fract_z
_atom_site_U_iso_or_equiv
_atom_site_adp_type
_atom_site_occupancy
_atom_site_symmetry_multiplicity
_atom_site_Wyckoff_symbol
_atom_site_calc_flag
_atom_site_refinement_flags
_atom_site_disorder_assembly
_atom_site_disorder_group
Ni1 Ni 0.13473(9) 0.58063(7) 0.079034(18) 0.0454(2) Uani 1 4 a d . . .
N2 N 0.2496(7) 0.5586(5) 0.03740(13) 0.0575(15) Uani 1 4 a d . . .
C3 C 0.3059(10) 0.6792(7) 0.0219(2) 0.078(2) Uani 1 4 a d . . .
H3A H 0.3201 0.6707 -0.0023 0.094 Uiso 1 4 a calc R . .
H3B H 0.2316 0.7462 0.0262 0.094 Uiso 1 4 a calc R . .
C4 C 0.4562(14) 0.7017(10) 0.0386(3) 0.138(4) Uani 1 4 a d . . .
H4A H 0.5262 0.7479 0.0238 0.165 Uiso 1 4 a calc R . .
H4B H 0.4392 0.7505 0.0589 0.165 Uiso 1 4 a calc R . .
C5 C 0.5281(10) 0.5826(10) 0.0473(2) 0.107(3) Uani 1 4 a d . . .
H5A H 0.5733 0.5857 0.0698 0.128 Uiso 1 4 a calc R . .
H5B H 0.6115 0.5617 0.0315 0.128 Uiso 1 4 a calc R . .
C6 C 0.3980(8) 0.4889(7) 0.04579(17) 0.063(2) Uani 1 4 a d . . .
H6 H 0.4207 0.4294 0.0277 0.075 Uiso 1 4 a calc R . .
C7 C 0.1456(9) 0.4918(6) 0.01252(15) 0.0638(19) Uani 1 4 a d . . .
H7A H 0.0630 0.5481 0.0050 0.077 Uiso 1 4 a calc R . .
H7B H 0.2087 0.4693 -0.0070 0.077 Uiso 1 4 a calc R . .
C8 C 0.0702(9) 0.3771(7) 0.02643(16) 0.059(2) Uani 1 4 a d . . .
C9 C -0.0750(9) 0.3844(7) 0.04352(17) 0.064(2) Uani 1 4 a d . . .
H9 H -0.1245 0.4613 0.0456 0.077 Uiso 1 4 a calc R . .
C10 C -0.1458(10) 0.2819(9) 0.0572(2) 0.076(2) Uani 1 4 a d . . .
H10 H -0.2406 0.2897 0.0690 0.091 Uiso 1 4 a calc R . .
C11 C -0.0769(11) 0.1684(9) 0.0535(2) 0.082(2) Uani 1 4 a d . . .
H11 H -0.1248 0.0983 0.0628 0.099 Uiso 1 4 a calc R . .
C12 C 0.0632(12) 0.1566(8) 0.0361(2) 0.080(2) Uani 1 4 a d . . .
H12 H 0.1093 0.0787 0.0334 0.096 Uiso 1 4 a calc R . .
C13 C 0.1356(11) 0.2612(7) 0.02254(16) 0.069(2) Uani 1 4 a d . . .
H13 H 0.2300 0.2525 0.0106 0.083 Uiso 1 4 a calc R . .
C14 C 0.3820(9) 0.4194(7) 0.07870(18) 0.0619(16) Uani 1 4 a d . . .
O15 O 0.4894(7) 0.3478(6) 0.08614(14) 0.112(2) Uani 1 4 a d . . .
N16 N 0.2509(6) 0.4495(4) 0.09729(13) 0.0474(13) Uani 1 4 a d . . .
C17 C 0.2144(8) 0.3841(6) 0.12634(17) 0.0491(17) Uani 1 4 a d . . .
C18 C 0.2965(9) 0.2776(7) 0.1372(2) 0.072(2) Uani 1 4 a d . . .
H18 H 0.3791 0.2485 0.1238 0.086 Uiso 1 4 a calc R . .
C19 C 0.2630(10) 0.2151(7) 0.1658(2) 0.085(3) Uani 1 4 a d . . .
H19 H 0.3236 0.1461 0.1717 0.101 Uiso 1 4 a calc R . .
C20 C 0.1418(10) 0.2516(7) 0.1863(2) 0.075(2) Uani 1 4 a d . . .
H20 H 0.1194 0.2084 0.2060 0.090 Uiso 1 4 a calc R . .
C21 C 0.0545(8) 0.3520(6) 0.17721(18) 0.0618(19) Uani 1 4 a d . . .
H21 H -0.0285 0.3767 0.1911 0.074 Uiso 1 4 a calc R . .
C22 C 0.0846(7) 0.4206(6) 0.14747(15) 0.0464(15) Uani 1 4 a d . . .
C23 C -0.0149(7) 0.5287(6) 0.14154(15) 0.0454(17) Uani 1 4 a d . . .
N24 N 0.0101(5) 0.6061(4) 0.11669(11) 0.0401(12) Uani 1 4 a d . . .
C25 C -0.1588(7) 0.5468(5) 0.16325(14) 0.0443(16) Uani 1 4 a d . . .
C26 C -0.3005(8) 0.5013(7) 0.15170(18) 0.0549(18) Uani 1 4 a d . . .
H26 H -0.3048 0.4599 0.1311 0.066 Uiso 1 4 a calc R . .
C27 C -0.4373(8) 0.5169(7) 0.1706(2) 0.068(2) Uani 1 4 a d . . .
H27 H -0.5325 0.4835 0.1630 0.082 Uiso 1 4 a calc R . .
C28 C -0.4329(9) 0.5814(8) 0.2005(2) 0.077(2) Uani 1 4 a d . . .
H28 H -0.5256 0.5939 0.2127 0.092 Uiso 1 4 a calc R . .
C29 C -0.2948(10) 0.6262(7) 0.21204(19) 0.075(2) Uani 1 4 a d . . .
H29 H -0.2925 0.6692 0.2324 0.090 Uiso 1 4 a calc R . .
C30 C -0.1542(8) 0.6092(6) 0.19397(15) 0.0559(18) Uani 1 4 a d . . .
H30 H -0.0587 0.6393 0.2024 0.067 Uiso 1 4 a calc R . .
C31 C -0.0811(7) 0.7234(5) 0.11451(13) 0.0383(15) Uani 1 4 a d . . .
H31 H -0.1907 0.7076 0.1215 0.046 Uiso 1 4 a calc R . .
C32 C -0.0799(7) 0.7665(6) 0.07808(16) 0.0447(15) Uani 1 4 a d . . .
O33 O 0.0128(5) 0.7042(4) 0.05829(10) 0.0529(12) Uani 1 4 a d . . .
O34 O -0.1605(5) 0.8560(4) 0.06935(9) 0.0550(12) Uani 1 4 a d . . .
C35 C -0.0082(7) 0.8252(6) 0.13788(15) 0.0414(16) Uani 1 4 a d . . .
H35 H -0.0013 0.7891 0.1605 0.050 Uiso 1 4 a calc R . .
N36 N -0.1202(6) 0.9261(5) 0.13975(10) 0.0488(13) Uani 1 4 a d . . .
H36 H -0.1710 0.9438 0.1216 0.059 Uiso 1 4 a calc R . .
C37 C 0.1584(7) 0.8622(6) 0.12781(13) 0.0396(15) Uani 1 4 a d . . .
C38 C 0.2868(8) 0.7952(7) 0.13974(16) 0.055(2) Uani 1 4 a d . . .
H38 H 0.2705 0.7302 0.1548 0.066 Uiso 1 4 a calc R . .
C39 C 0.4410(9) 0.8241(8) 0.12934(19) 0.070(2) Uani 1 4 a d . . .
H39 H 0.5267 0.7781 0.1372 0.083 Uiso 1 4 a calc R . .
C40 C 0.4647(8) 0.9222(9) 0.10711(19) 0.076(2) Uani 1 4 a d . . .
H40 H 0.5667 0.9432 0.1003 0.091 Uiso 1 4 a calc R . .
C41 C 0.3375(9) 0.9875(7) 0.09534(18) 0.072(2) Uani 1 4 a d . . .
H41 H 0.3529 1.0523 0.0802 0.087 Uiso 1 4 a calc R . .
C42 C 0.1858(8) 0.9577(6) 0.10585(17) 0.059(2) Uani 1 4 a d . . .
H42 H 0.1006 1.0038 0.0978 0.071 Uiso 1 4 a calc R . .
C43 C -0.1540(7) 0.9966(5) 0.16749(14) 0.0394(14) Uani 1 4 a d . . .
C44 C -0.0915(7) 0.9735(6) 0.19913(14) 0.0464(16) Uani 1 4 a d . . .
H44 H -0.0231 0.9066 0.2022 0.056 Uiso 1 4 a calc R . .
C45 C -0.1297(8) 1.0488(5) 0.22622(14) 0.0488(17) Uani 1 4 a d . . .
H45 H -0.0840 1.0324 0.2471 0.059 Uiso 1 4 a calc R . .
C46 C -0.2337(7) 1.1479(6) 0.22330(15) 0.0425(16) Uani 1 4 a d . . .
C47 C -0.2969(7) 1.1707(6) 0.19153(15) 0.0477(16) Uani 1 4 a d . . .
H47 H -0.3662 1.2372 0.1887 0.057 Uiso 1 4 a calc R . .
C48 C -0.2602(8) 1.0981(6) 0.16434(15) 0.0516(17) Uani 1 4 a d . . .
H48 H -0.3055 1.1156 0.1435 0.062 Uiso 1 4 a calc R . .
C49 C -0.2611(9) 1.2310(6) 0.25213(18) 0.0554(18) Uani 1 4 a d . . .
O50 O -0.1897(6) 1.2250(5) 0.27841(12) 0.0716(15) Uani 1 4 a d . . .
O51 O -0.3813(6) 1.3103(4) 0.24708(10) 0.0717(14) Uani 1 4 a d . . .
C52 C -0.4137(10) 1.3941(6) 0.27451(17) 0.083(3) Uani 1 4 a d . . .
H52A H -0.5096 1.4391 0.2700 0.100 Uiso 1 4 a calc R . .
H52B H -0.3274 1.4517 0.2769 0.100 Uiso 1 4 a calc R . .
H52C H -0.4257 1.3475 0.2950 0.100 Uiso 1 4 a calc R . .

loop_
_atom_site_aniso_label
_atom_site_aniso_U_11
_atom_site_aniso_U_22
_atom_site_aniso_U_33
_atom_site_aniso_U_23
_atom_site_aniso_U_13
_atom_site_aniso_U_12
Ni1 0.0498(4) 0.0421(4) 0.0442(4) -0.0020(4) 0.0044(4) 0.0040(5)
N2 0.068(4) 0.048(4) 0.057(3) -0.003(3) 0.013(3) 0.009(3)
C3 0.090(6) 0.067(5) 0.078(5) 0.012(5) 0.026(5) 0.013(5)
C4 0.137(10) 0.102(8) 0.173(11) 0.028(8) -0.026(9) -0.051(8)
C5 0.073(6) 0.123(8) 0.123(7) 0.009(8) 0.020(6) -0.016(8)
C6 0.053(5) 0.072(5) 0.064(5) -0.008(4) 0.014(4) 0.011(5)
C7 0.078(5) 0.067(5) 0.046(4) -0.006(4) 0.006(4) 0.012(5)
C8 0.066(5) 0.060(5) 0.050(4) -0.017(4) -0.008(4) 0.007(4)
C9 0.052(5) 0.071(6) 0.069(5) -0.016(4) -0.011(4) 0.005(4)
C10 0.056(5) 0.086(6) 0.087(5) -0.022(5) -0.006(5) 0.006(6)
C11 0.083(7) 0.091(7) 0.073(5) -0.001(5) -0.016(5) -0.013(6)
C12 0.106(7) 0.066(6) 0.068(5) -0.007(5) -0.028(5) 0.021(6)
C13 0.083(5) 0.070(5) 0.055(4) -0.013(4) 0.003(5) 0.010(6)
C14 0.051(4) 0.069(4) 0.066(4) -0.007(5) 0.007(4) 0.012(5)
O15 0.075(4) 0.161(6) 0.101(5) 0.035(4) 0.029(3) 0.060(4)
N16 0.047(3) 0.041(3) 0.054(3) -0.002(3) -0.005(3) 0.004(3)
C17 0.043(4) 0.039(4) 0.065(5) -0.008(4) -0.008(4) -0.001(3)
C18 0.068(5) 0.052(5) 0.095(6) 0.009(5) 0.007(4) 0.023(5)
C19 0.071(6) 0.057(5) 0.126(8) 0.036(5) -0.007(6) 0.012(5)
C20 0.067(5) 0.058(5) 0.101(6) 0.041(5) -0.001(5) -0.005(5)
C21 0.052(4) 0.056(4) 0.077(5) 0.020(4) 0.005(4) 0.002(4)
C22 0.044(4) 0.039(4) 0.057(4) 0.010(4) -0.007(3) -0.005(4)
C23 0.046(4) 0.045(4) 0.044(4) 0.004(3) -0.005(3) -0.008(4)
N24 0.042(3) 0.037(3) 0.041(3) -0.003(3) -0.002(2) 0.004(3)
C25 0.042(4) 0.053(4) 0.038(3) 0.008(3) 0.006(3) 0.000(4)
C26 0.047(4) 0.058(4) 0.059(4) 0.006(4) -0.005(4) -0.002(4)
C27 0.042(4) 0.066(5) 0.097(6) 0.012(5) -0.003(5) 0.000(4)
C28 0.052(5) 0.086(6) 0.092(6) 0.007(6) 0.020(5) 0.009(6)
C29 0.085(6) 0.084(6) 0.055(5) 0.006(4) 0.017(5) 0.002(5)
C30 0.052(4) 0.067(5) 0.049(4) 0.006(4) 0.000(4) -0.008(4)
C31 0.038(4) 0.039(3) 0.037(3) 0.000(3) -0.001(3) 0.000(3)
C32 0.054(4) 0.036(3) 0.043(4) -0.004(4) -0.004(4) -0.001(3)
O33 0.071(3) 0.047(3) 0.041(2) 0.003(2) 0.002(2) 0.010(3)
O34 0.067(3) 0.048(2) 0.049(3) 0.001(2) -0.006(2) 0.012(3)
C35 0.040(4) 0.043(4) 0.041(3) 0.005(3) -0.001(3) 0.012(4)
N36 0.056(3) 0.052(3) 0.039(3) -0.005(3) -0.009(3) 0.015(4)
C37 0.041(4) 0.042(3) 0.036(3) -0.001(3) -0.006(3) 0.003(4)
C38 0.057(5) 0.061(5) 0.048(4) 0.013(4) -0.001(4) 0.009(4)
C39 0.044(5) 0.088(6) 0.077(5) 0.013(5) -0.002(4) 0.014(5)
C40 0.040(4) 0.105(6) 0.083(5) -0.006(6) -0.001(4) -0.022(6)
C41 0.068(6) 0.068(5) 0.081(5) 0.019(4) -0.009(5) -0.022(5)
C42 0.049(5) 0.054(4) 0.075(5) 0.017(4) -0.014(4) -0.001(4)
C43 0.038(3) 0.034(3) 0.046(4) -0.006(3) 0.003(3) 0.000(3)
C44 0.040(4) 0.052(4) 0.047(4) 0.000(3) 0.001(3) 0.012(3)
C45 0.051(4) 0.056(4) 0.040(3) 0.001(3) -0.006(4) 0.008(4)
C46 0.033(4) 0.047(4) 0.047(4) -0.003(3) 0.002(3) -0.001(4)
C47 0.043(4) 0.045(4) 0.055(4) -0.009(4) 0.002(3) 0.011(3)
C48 0.051(4) 0.057(4) 0.048(4) 0.001(4) -0.006(3) 0.008(4)
C49 0.058(5) 0.052(4) 0.056(5) -0.007(4) 0.007(4) 0.001(4)
O50 0.072(3) 0.083(4) 0.059(3) -0.027(3) -0.011(3) 0.020(3)
O51 0.092(4) 0.069(3) 0.054(3) -0.015(3) 0.005(3) 0.040(4)
C52 0.105(6) 0.066(5) 0.078(5) -0.014(4) 0.018(5) 0.033(5)

loop_
_geom_bond_atom_site_label_1
_geom_bond_atom_site_label_2
_geom_bond_distance
_geom_bond_site_symmetry_2
_geom_bond_publ_flag
Ni1 N24 1.847(5) . ?
Ni1 N16 1.863(5) . ?
Ni1 O33 1.870(4) . ?
Ni1 N2 1.929(5) . ?
N2 C6 1.497(8) . ?
N2 C7 1.503(8) . ?
N2 C3 1.511(9) . ?
C3 C4 1.451(12) . ?
C3 H3A 0.9700 . ?
C3 H3B 0.9700 . ?
C4 C5 1.458(12) . ?
C4 H4A 0.9700 . ?
C4 H4B 0.9700 . ?
C5 C6 1.490(10) . ?
C5 H5A 0.9700 . ?
C5 H5B 0.9700 . ?
C6 C14 1.510(10) . ?
C6 H6 0.9800 . ?
C7 C8 1.492(9) . ?
C7 H7A 0.9700 . ?
C7 H7B 0.9700 . ?
C8 C13 1.371(9) . ?
C8 C9 1.402(9) . ?
C9 C10 1.365(10) . ?
C9 H9 0.9300 . ?
C10 C11 1.359(11) . ?
C10 H10 0.9300 . ?
C11 C12 1.375(11) . ?
C11 H11 0.9300 . ?
C12 C13 1.386(11) . ?
C12 H12 0.9300 . ?
C13 H13 0.9300 . ?
C14 O15 1.224(8) . ?
C14 N16 1.368(8) . ?
N16 C17 1.384(8) . ?
C17 C18 1.405(9) . ?
C17 C22 1.434(8) . ?
C18 C19 1.349(10) . ?
C18 H18 0.9300 . ?
C19 C20 1.362(10) . ?
C19 H19 0.9300 . ?
C20 C21 1.355(8) . ?
C20 H20 0.9300 . ?
C21 C22 1.414(8) . ?
C21 H21 0.9300 . ?
C22 C23 1.452(8) . ?
C23 N24 1.306(7) . ?
C23 C25 1.501(8) . ?
N24 C31 1.479(7) . ?
C25 C26 1.370(8) . ?
C25 C30 1.391(8) . ?
C26 C27 1.385(9) . ?
C26 H26 0.9300 . ?
C27 C28 1.375(10) . ?
C27 H27 0.9300 . ?
C28 C29 1.341(10) . ?
C28 H28 0.9300 . ?
C29 C30 1.397(9) . ?
C29 H29 0.9300 . ?
C30 H30 0.9300 . ?
C31 C32 1.517(8) . ?
C31 C35 1.560(8) . ?
C31 H31 0.9800 . ?
C32 O34 1.227(6) . ?
C32 O33 1.295(7) . ?
C35 N36 1.439(7) . ?
C35 C37 1.515(8) . ?
C35 H35 0.9800 . ?
N36 C43 1.365(7) . ?
N36 H36 0.8600 . ?
C37 C42 1.366(8) . ?
C37 C38 1.384(8) . ?
C38 C39 1.399(9) . ?
C38 H38 0.9300 . ?
C39 C40 1.388(10) . ?
C39 H39 0.9300 . ?
C40 C41 1.364(10) . ?
C40 H40 0.9300 . ?
C41 C42 1.383(9) . ?
C41 H41 0.9300 . ?
C42 H42 0.9300 . ?
C43 C44 1.384(7) . ?
C43 C48 1.417(8) . ?
C44 C45 1.384(8) . ?
C44 H44 0.9300 . ?
C45 C46 1.384(8) . ?
C45 H45 0.9300 . ?
C46 C47 1.390(8) . ?
C46 C49 1.469(9) . ?
C47 C48 1.366(8) . ?
C47 H47 0.9300 . ?
C48 H48 0.9300 . ?
C49 O50 1.206(8) . ?
C49 O51 1.339(8) . ?
O51 C52 1.439(7) . ?
C52 H52A 0.9599 . ?
C52 H52B 0.9599 . ?
C52 H52C 0.9599 . ?
